data_7714396
loop_
_publ_author_name
'Feng, Lixi'
'Yang, Yue'
'Wang, Yu-Xia'
'Zhao, Yizhen'
'Liu, Zhong-Yi'
'Cong, Junzhuang'
'Zhang, Yi-Quan'
'Cheng, Peng'

_publ_section_title
;
 Reversible single-crystal to single-crystal transformation between
 triangular single-molecule toroics
;
_journal_name_full 'Dalton Transactions'
_journal_paper_doi 10.1039/D3DT03191H
_journal_year 2023
_chemical_formula_moiety 'C20 H43 Dy3 N8 O20, C3 H6 O'
_chemical_formula_sum 'C23 H49 Dy3 N8 O21'
_chemical_formula_weight 1261.20
_space_group_crystal_system triclinic
_space_group_IT_number 2
_space_group_name_Hall '-P 1'
_space_group_name_H-M_alt 'P -1'
_atom_sites_solution_hydrogens mixed
_atom_sites_solution_primary dual
_audit_block_doi 10.5517/ccdc.csd.cc2gw47r
_audit_creation_date 2022-10-11
_audit_creation_method
;
Olex2 1.3
(compiled 2020.11.12 svn.r5f609507 for OlexSys, GUI svn.r6408)
;
_audit_update_record
;
2023-08-23 deposited with the CCDC.	2023-10-20 downloaded from the CCDC.
;
_cell_angle_alpha 102.276(5)
_cell_angle_beta 107.969(5)
_cell_angle_gamma 100.557(6)
_cell_formula_units_Z 2
_cell_length_a 11.8703(8)
_cell_length_b 11.8756(9)
_cell_length_c 15.4895(7)
_cell_measurement_reflns_used 8658
_cell_measurement_temperature 120.00(10)
_cell_measurement_theta_max 28.7780
_cell_measurement_theta_min 3.4930
_cell_volume 1955.4(2)
_computing_cell_refinement 'CrysAlisPro 1.171.39.29c (Rigaku OD, 2017)'
_computing_data_collection 'CrysAlisPro 1.171.39.29c (Rigaku OD, 2017)'
_computing_data_reduction 'CrysAlisPro 1.171.39.29c (Rigaku OD, 2017)'
_computing_molecular_graphics 'Olex2 1.3 (Dolomanov et al., 2009)'
_computing_publication_material 'Olex2 1.3 (Dolomanov et al., 2009)'
_computing_structure_refinement 'SHELXL 2016/4 (Sheldrick, 2015)'
_computing_structure_solution 'SHELXT 2014/5 (Sheldrick, 2014)'
_diffrn_ambient_environment N~2~
_diffrn_ambient_temperature 120.00(10)
_diffrn_detector 'CCD plate'
_diffrn_detector_area_resol_mean 16.2116
_diffrn_detector_type Eos
_diffrn_measured_fraction_theta_full 0.980
_diffrn_measured_fraction_theta_max 0.980
_diffrn_measurement_details
;
List of Runs (angles in degrees, time in seconds):

  # Type    Start    End  Width  t~exp~   \w     \q     \k     \f   Frames
#--------------------------------------------------------------------------
  1  \w    -50.00  11.00   1.00    7.50    --   18.47 -57.00 -30.00   61
  2  \w     62.00  92.00   1.00    7.50    --   18.47-178.00 150.00   30
  3  \w    -10.00  26.00   1.00    7.50    --   18.47  77.00 -60.00   36
  4  \w     -8.00  67.00   1.00    7.50    --   18.47  77.00-180.00   75
  5  \w     -2.00  24.00   1.00    7.50    --   18.47  57.00 150.00   26
  6  \w    -85.00 -36.00   1.00    7.50    --  -19.41 138.00 -99.30   49
  7  \w    -83.00  54.00   1.00    7.50    --  -19.41   0.00 -30.00  137
;
_diffrn_measurement_device 'four-circle diffractometer'
_diffrn_measurement_device_type 'SuperNova, Single source at offset/far, Eos'
_diffrn_measurement_method '\w scans'
_diffrn_orient_matrix_type 'CrysAlisPro convention (1999,Acta A55,543-557)'
_diffrn_orient_matrix_UB_11 -0.0603998000
_diffrn_orient_matrix_UB_12 -0.0288000000
_diffrn_orient_matrix_UB_13 -0.0047804000
_diffrn_orient_matrix_UB_21 -0.0018634000
_diffrn_orient_matrix_UB_22 0.0520969000
_diffrn_orient_matrix_UB_23 0.0313734000
_diffrn_orient_matrix_UB_31 -0.0244915000
_diffrn_orient_matrix_UB_32 0.0219089000
_diffrn_orient_matrix_UB_33 -0.0389853000
_diffrn_radiation_monochromator mirror
_diffrn_radiation_probe x-ray
_diffrn_radiation_type 'Mo K\a'
_diffrn_radiation_wavelength 0.71073
_diffrn_reflns_av_R_equivalents 0.0559
_diffrn_reflns_av_unetI/netI 0.0691
_diffrn_reflns_Laue_measured_fraction_full 0.980
_diffrn_reflns_Laue_measured_fraction_max 0.980
_diffrn_reflns_limit_h_max 14
_diffrn_reflns_limit_h_min -13
_diffrn_reflns_limit_k_max 14
_diffrn_reflns_limit_k_min -14
_diffrn_reflns_limit_l_max 18
_diffrn_reflns_limit_l_min -18
_diffrn_reflns_number 13473
_diffrn_reflns_point_group_measured_fraction_full 0.980
_diffrn_reflns_point_group_measured_fraction_max 0.980
_diffrn_reflns_theta_full 24.999
_diffrn_reflns_theta_max 24.999
_diffrn_reflns_theta_min 2.816
_diffrn_source 'micro-focus sealed X-ray tube'
_diffrn_source_type 'SuperNova (Mo) X-ray Source'
_exptl_absorpt_coefficient_mu 5.762
_exptl_absorpt_correction_T_max 1.00000
_exptl_absorpt_correction_T_min 0.55124
_exptl_absorpt_correction_type multi-scan
_exptl_absorpt_process_details
;
CrysAlisPro 1.171.39.29c (Rigaku Oxford Diffraction, 2017)
Empirical absorption correction using spherical harmonics,
 implemented in SCALE3 ABSPACK scaling algorithm.
;
_exptl_crystal_colour 'metallic whiteish colourless'
_exptl_crystal_density_diffrn 2.142
_exptl_crystal_description block
_exptl_crystal_F_000 1218
_exptl_crystal_size_max 0.2
_exptl_crystal_size_mid 0.2
_exptl_crystal_size_min 0.2
_refine_diff_density_max 4.616
_refine_diff_density_min -2.525
_refine_diff_density_rms 0.332
_refine_ls_extinction_coef 0.00076(16)
_refine_ls_extinction_expression Fc^*^=kFc[1+0.001xFc^2^\l^3^/sin(2\q)]^-1/4^
_refine_ls_extinction_method 'SHELXL-2016/4 (Sheldrick 2016)'
_refine_ls_goodness_of_fit_ref 1.121
_refine_ls_hydrogen_treatment mixed
_refine_ls_matrix_type full
_refine_ls_number_parameters 508
_refine_ls_number_reflns 6740
_refine_ls_number_restraints 111
_refine_ls_restrained_S_all 1.112
_refine_ls_R_factor_all 0.0753
_refine_ls_R_factor_gt 0.0694
_refine_ls_shift/su_max 0.000
_refine_ls_shift/su_mean 0.000
_refine_ls_structure_factor_coef Fsqd
_refine_ls_weighting_details 'w=1/[\s^2^(Fo^2^)+(0.0153P)^2^+114.1045P] where P=(Fo^2^+2Fc^2^)/3'
_refine_ls_weighting_scheme calc
_refine_ls_wR_factor_gt 0.1546
_refine_ls_wR_factor_ref 0.1575
_reflns_Friedel_coverage 0.000
_reflns_number_gt 6131
_reflns_number_total 6740
_reflns_threshold_expression 'I > 2\s(I)'
_cod_data_source_file d3dt03191h2.cif
_cod_data_source_block Dy3
_cod_database_code 7714396
_shelx_shelxl_version_number 2016/4
_chemical_oxdiff_formula 'Dy C H O N'
_chemical_oxdiff_usercomment dY3-BINGTONG
_shelx_space_group_comment
;
The symmetry employed for this shelxl refinement is uniquely defined
by the following loop, which should always be used as a source of
symmetry information in preference to the above space-group names.
They are only intended as comments.
;
_reflns_odcompleteness_completeness 99.79
_reflns_odcompleteness_iscentric 1
_reflns_odcompleteness_theta 26.32
_olex2_refinement_description
;
1. Fixed Uiso
 At 1.2 times of:
  All C(H,H) groups
 At 1.5 times of:
  All C(H,H,H) groups, All O(H) groups
2. Restrained distances
 O6-H6
 0.85 with sigma of 0.01
 O7-H7
 0.85 with sigma of 0.01
 O8-H8
 0.85 with sigma of 0.01
 Dy2-H6
 3.037961 with sigma of 0.02
 C4-H6
 1.891647 with sigma of 0.02
 Dy3-H7
 2.988873 with sigma of 0.02
 C16-H7
 1.909807 with sigma of 0.02
 C00T-H8
 1.895128 with sigma of 0.02
 Dy3-H8
 2.884535 with sigma of 0.02
3. Uiso/Uaniso restraints and constraints
Uanis(C13) \\sim Ueq, Uanis(C14) \\sim Ueq: with sigma of 0.001 and sigma for
terminal atoms of 0.002
Uanis(C10) \\sim Ueq, Uanis(O8) \\sim Ueq, Uanis(O10) \\sim Ueq, Uanis(O3)
\\sim Ueq: with sigma of 0.001 and sigma for terminal atoms of 0.002
Uanis(O4) \\sim Ueq: with sigma of 0.001 and sigma for terminal atoms of 0.002
Uanis(N5) \\sim Ueq: with sigma of 0.001 and sigma for terminal atoms of 0.002
Uanis(C6) \\sim Ueq, Uanis(O14) \\sim Ueq, Uanis(O20) \\sim Ueq, Uanis(C00T)
\\sim Ueq, Uanis(C16) \\sim Ueq: with sigma of 0.001 and sigma for terminal
atoms of 0.002
Uanis(C00S) \\sim Ueq, Uanis(N8) \\sim Ueq, Uanis(C1) \\sim Ueq, Uanis(C11)
\\sim Ueq: with sigma of 0.001 and sigma for terminal atoms of 0.002
4.a Secondary CH2 refined with riding coordinates:
 C00S(H00A,H00B), C00T(H00C,H00D), C14(H14A,H14B), C10(H10A,H10B), C010(H01A,
 H01B), C4(H4A,H4B), C15(H15A,H15B), C5(H5A,H5B), C3(H3A,H3B), C11(H11A,H11B),
 C13(H13A,H13B), C2(H2A,H2B), C9(H9A,H9B), C12(H12A,H12B), C6(H6A,H6B),
 C16(H16A,H16B), C01D(H01C,H01D), C1(H1A,H1B), C8(H8A,H8B), C7(H7A,H7B)
4.b Idealised Me refined as rotating group:
 C19(H19A,H19B,H19C), C17(H17A,H17B,H17C)
;
_olex2_submission_special_instructions 'No special instructions were received'
_oxdiff_exptl_absorpt_empirical_details
;
Empirical correction (ABSPACK) includes:
- Absorption correction using spherical harmonics
- Frame scaling
;
_oxdiff_exptl_absorpt_empirical_full_max 1.970
_oxdiff_exptl_absorpt_empirical_full_min 0.645

loop_
_space_group_symop_operation_xyz
'x, y, z'
'-x, -y, -z'

loop_
_atom_site_label
_atom_site_type_symbol
_atom_site_fract_x
_atom_site_fract_y
_atom_site_fract_z
_atom_site_U_iso_or_equiv
_atom_site_adp_type
_atom_site_occupancy
_atom_site_site_symmetry_order
_atom_site_calc_flag
_atom_site_refinement_flags_posn
_atom_site_refinement_flags_adp
_atom_site_refinement_flags_occupancy
_atom_site_disorder_assembly
_atom_site_disorder_group
Dy2 Dy 0.53633(6) 0.11266(6) 0.32110(4) 0.00919(19) Uani 1 1 d D . . . .
Dy1 Dy 0.57799(6) 0.35715(6) 0.22839(4) 0.0110(2) Uani 1 1 d . . . . .
Dy3 Dy 0.26678(6) 0.22951(6) 0.17684(4) 0.00944(19) Uani 1 1 d D . . . .
O1 O 0.4584(9) 0.2900(8) 0.3174(6) 0.014(2) Uani 1 1 d . . . . .
O3 O 0.3975(8) 0.3855(8) 0.1653(6) 0.0085(18) Uani 1 1 d . U . . .
O4 O 0.6783(9) 0.2383(9) 0.2906(7) 0.013(2) Uani 1 1 d . U . . .
O2 O 0.4415(9) 0.1538(8) 0.1707(6) 0.011(2) Uani 1 1 d . . . . .
O8 O 0.1976(9) 0.0937(8) 0.2461(7) 0.014(2) Uani 1 1 d D U . . .
H8 H 0.203(13) 0.022(4) 0.237(8) 0.021 Uiso 1 1 d D U . . .
O5 O 0.3516(9) -0.0163(8) 0.2911(7) 0.015(2) Uani 1 1 d . . . . .
O6 O 0.5888(9) -0.0193(9) 0.4221(7) 0.021(2) Uani 1 1 d D . . . .
H6 H 0.537(2) -0.069(11) 0.432(10) 0.031 Uiso 1 1 d D U . . .
O17 O 0.7621(11) 0.4093(12) 0.1863(8) 0.032(3) Uani 1 1 d . . . . .
O7 O 0.0442(9) 0.1835(9) 0.1032(7) 0.019(2) Uani 1 1 d D . . . .
H7 H -0.003(2) 0.116(6) 0.096(10) 0.029 Uiso 1 1 d D U . . .
O20 O 0.7116(10) 0.5044(10) 0.3765(7) 0.022(2) Uani 1 1 d . U . . .
O12 O 0.4944(10) 0.1650(9) 0.4740(7) 0.018(2) Uani 1 1 d . . . . .
O13 O 0.6752(10) 0.2488(10) 0.4798(7) 0.022(2) Uani 1 1 d . . . . .
O9 O 0.1162(11) 0.0204(11) -0.1049(7) 0.027(3) Uani 1 1 d . . . . .
O10 O 0.2169(9) 0.1895(9) 0.0006(7) 0.019(2) Uani 1 1 d . U . . .
O15 O 0.7537(12) 0.3902(12) 0.0411(9) 0.033(3) Uani 1 1 d . . . . .
N5 N 0.6054(12) 0.2290(11) 0.5233(9) 0.019(3) Uani 1 1 d . U . . .
O11 O 0.1705(9) 0.0310(9) 0.0452(7) 0.018(2) Uani 1 1 d . . . . .
N8 N 0.6999(12) 0.5961(12) 0.3495(9) 0.024(3) Uani 1 1 d . U . . .
O14 O 0.6356(12) 0.2704(11) 0.6093(8) 0.033(3) Uani 1 1 d . U . . .
N6 N 0.7036(12) 0.3769(12) 0.0980(9) 0.020(3) Uani 1 1 d . . . . .
O16 O 0.5895(10) 0.3319(10) 0.0718(7) 0.022(2) Uani 1 1 d . . . . .
N3 N 0.7331(10) 0.0331(10) 0.3285(8) 0.011(2) Uani 1 1 d . . . . .
N2 N 0.1662(11) 0.4111(11) 0.1558(9) 0.015(3) Uani 1 1 d . . . . .
O19 O 0.6283(12) 0.5786(10) 0.2634(9) 0.037(3) Uani 1 1 d . . . . .
C00S C 0.4564(13) 0.3804(13) 0.3930(10) 0.013(3) Uani 1 1 d . U . . .
H00A H 0.462042 0.455257 0.376781 0.016 Uiso 1 1 calc R U . . .
H00B H 0.526823 0.391935 0.449575 0.016 Uiso 1 1 calc R U . . .
C00T C 0.1398(13) 0.1192(12) 0.3136(10) 0.013(3) Uani 1 1 d D U . . .
H00C H 0.189472 0.111058 0.373608 0.016 Uiso 1 1 calc R U . . .
H00D H 0.060047 0.062060 0.291675 0.016 Uiso 1 1 calc R U . . .
N7 N 0.1691(11) 0.0816(12) -0.0204(8) 0.018(3) Uani 1 1 d . . . . .
O18 O 0.7547(11) 0.6968(10) 0.4024(9) 0.035(3) Uani 1 1 d . . . . .
N4 N 0.4857(11) -0.0749(10) 0.1816(8) 0.013(2) Uani 1 1 d . . . . .
N1 N 0.2295(11) 0.3300(10) 0.3260(8) 0.012(2) Uani 1 1 d . . . . .
C14 C 0.2623(13) 0.5117(13) 0.1543(10) 0.016(3) Uani 1 1 d . U . . .
H14A H 0.222786 0.558815 0.116544 0.019 Uiso 1 1 calc R U . . .
H14B H 0.307737 0.563457 0.218269 0.019 Uiso 1 1 calc R U . . .
C10 C 0.4534(13) 0.0747(13) 0.0924(10) 0.015(3) Uani 1 1 d . U . . .
H10A H 0.538426 0.093363 0.096731 0.018 Uiso 1 1 calc R U . . .
H10B H 0.403597 0.085516 0.033564 0.018 Uiso 1 1 calc R U . . .
C010 C 0.1239(13) 0.2461(13) 0.3281(11) 0.015(3) Uani 1 1 d . . . . .
H01A H 0.049869 0.245664 0.278623 0.018 Uiso 1 1 calc R U . . .
H01B H 0.114396 0.272387 0.388540 0.018 Uiso 1 1 calc R U . . .
C4 C 0.7091(14) -0.0320(15) 0.4650(11) 0.025(4) Uani 1 1 d D . . . .
H4A H 0.708351 -0.115705 0.449285 0.030 Uiso 1 1 calc R U . . .
H4B H 0.736644 -0.000856 0.533416 0.030 Uiso 1 1 calc R U . . .
C15 C 0.0635(14) 0.3675(13) 0.0599(11) 0.018(3) Uani 1 1 d . . . . .
H15A H 0.096856 0.350650 0.010270 0.022 Uiso 1 1 calc R U . . .
H15B H 0.020649 0.428602 0.050513 0.022 Uiso 1 1 calc R U . . .
C5 C 0.6984(13) -0.0907(13) 0.2660(11) 0.017(3) Uani 1 1 d . . . . .
H5A H 0.669135 -0.146525 0.296848 0.020 Uiso 1 1 calc R U . . .
H5B H 0.769936 -0.108872 0.254729 0.020 Uiso 1 1 calc R U . . .
C3 C 0.7959(13) 0.0386(14) 0.4272(10) 0.017(3) Uani 1 1 d . . . . .
H3A H 0.826156 0.121443 0.465631 0.020 Uiso 1 1 calc R U . . .
H3B H 0.865964 0.005855 0.432086 0.020 Uiso 1 1 calc R U . . .
C11 C 0.2068(14) 0.4492(13) 0.3269(10) 0.017(3) Uani 1 1 d . U . . .
H11A H 0.284804 0.507797 0.344999 0.020 Uiso 1 1 calc R U . . .
H11B H 0.171454 0.471849 0.374552 0.020 Uiso 1 1 calc R U . . .
C13 C 0.3494(13) 0.4645(12) 0.1136(9) 0.012(3) Uani 1 1 d . U . . .
H13A H 0.306731 0.421333 0.046969 0.014 Uiso 1 1 calc R U . . .
H13B H 0.415904 0.530033 0.119220 0.014 Uiso 1 1 calc R U . . .
O21 O 0.0005(14) -0.1298(12) 0.3562(10) 0.048(4) Uani 1 1 d . . . . .
C2 C 0.8159(14) 0.1150(14) 0.3007(13) 0.023(4) Uani 1 1 d . . . . .
H2A H 0.796263 0.087282 0.232878 0.028 Uiso 1 1 calc R U . . .
H2B H 0.900333 0.114799 0.332209 0.028 Uiso 1 1 calc R U . . .
C9 C 0.4120(13) -0.0554(13) 0.0923(10) 0.015(3) Uani 1 1 d . . . . .
H9A H 0.325879 -0.074985 0.084688 0.018 Uiso 1 1 calc R U . . .
H9B H 0.420922 -0.108141 0.039048 0.018 Uiso 1 1 calc R U . . .
C12 C 0.1232(13) 0.4524(12) 0.2339(10) 0.014(3) Uani 1 1 d . . . . .
H12A H 0.041770 0.402029 0.219782 0.017 Uiso 1 1 calc R U . . .
H12B H 0.116924 0.533508 0.238183 0.017 Uiso 1 1 calc R U . . .
C6 C 0.5979(14) -0.1050(14) 0.1717(10) 0.018(3) Uani 1 1 d . U . . .
H6A H 0.630631 -0.053927 0.138945 0.022 Uiso 1 1 calc R U . . .
H6B H 0.575427 -0.187035 0.132665 0.022 Uiso 1 1 calc R U . . .
C16 C -0.0260(15) 0.2537(14) 0.0555(11) 0.023(3) Uani 1 1 d D U . . .
H16A H -0.082509 0.274390 0.086016 0.028 Uiso 1 1 calc R U . . .
H16B H -0.073363 0.208178 -0.009990 0.028 Uiso 1 1 calc R U . . .
C01D C 0.3404(13) 0.3466(14) 0.4124(10) 0.019(3) Uani 1 1 d . . . . .
H01C H 0.341250 0.408813 0.464711 0.023 Uiso 1 1 calc R U . . .
H01D H 0.335927 0.272990 0.430337 0.023 Uiso 1 1 calc R U . . .
C19 C 0.0036(17) -0.3271(16) 0.3649(12) 0.032(4) Uani 1 1 d . . . . .
H19A H -0.046668 -0.404258 0.323356 0.047 Uiso 1 1 calc R U . . .
H19B H -0.018126 -0.309538 0.420146 0.047 Uiso 1 1 calc R U . . .
H19C H 0.088526 -0.327241 0.383560 0.047 Uiso 1 1 calc R U . . .
C1 C 0.8028(14) 0.2428(14) 0.3276(11) 0.021(3) Uani 1 1 d . U . . .
H1A H 0.834364 0.275724 0.396040 0.025 Uiso 1 1 calc R U . . .
H1B H 0.849241 0.293456 0.301943 0.025 Uiso 1 1 calc R U . . .
C8 C 0.3066(13) -0.1323(13) 0.2280(10) 0.015(3) Uani 1 1 d . . . . .
H8A H 0.242300 -0.133257 0.170847 0.018 Uiso 1 1 calc R U . . .
H8B H 0.271292 -0.187115 0.256962 0.018 Uiso 1 1 calc R U . . .
C7 C 0.4098(14) -0.1730(13) 0.2025(10) 0.017(3) Uani 1 1 d . . . . .
H7A H 0.461216 -0.194940 0.254858 0.021 Uiso 1 1 calc R U . . .
H7B H 0.375098 -0.242818 0.147546 0.021 Uiso 1 1 calc R U . . .
C17 C -0.062(3) -0.274(2) 0.2093(16) 0.068(8) Uani 1 1 d . . . . .
H17A H -0.081917 -0.209383 0.184900 0.102 Uiso 1 1 calc R U . . .
H17B H -0.133667 -0.340217 0.185872 0.102 Uiso 1 1 calc R U . . .
H17C H 0.001159 -0.298123 0.189277 0.102 Uiso 1 1 calc R U . . .
C18 C -0.0168(17) -0.2336(17) 0.3143(14) 0.034(4) Uani 1 1 d . . . . .

loop_
_atom_site_aniso_label
_atom_site_aniso_U_11
_atom_site_aniso_U_22
_atom_site_aniso_U_33
_atom_site_aniso_U_23
_atom_site_aniso_U_13
_atom_site_aniso_U_12
Dy2 0.0099(3) 0.0096(3) 0.0090(3) 0.0030(2) 0.0039(2) 0.0036(2)
Dy1 0.0112(3) 0.0106(3) 0.0119(3) 0.0035(3) 0.0054(3) 0.0024(2)
Dy3 0.0093(3) 0.0088(3) 0.0094(3) 0.0022(2) 0.0027(2) 0.0024(2)
O1 0.017(5) 0.008(5) 0.011(5) -0.001(4) 0.001(4) 0.003(4)
O3 0.009(2) 0.008(2) 0.009(2) 0.0030(11) 0.0031(11) 0.0022(11)
O4 0.013(2) 0.013(2) 0.013(2) 0.0045(11) 0.0044(12) 0.0035(11)
O2 0.017(5) 0.012(5) 0.007(4) 0.005(4) 0.004(4) 0.008(4)
O8 0.014(2) 0.014(2) 0.014(2) 0.0045(11) 0.0055(12) 0.0036(11)
O5 0.015(5) 0.007(5) 0.021(5) -0.005(4) 0.013(4) -0.002(4)
O6 0.021(6) 0.021(6) 0.022(6) 0.006(5) 0.009(5) 0.008(5)
O17 0.023(6) 0.051(8) 0.016(6) 0.012(5) 0.008(5) -0.009(6)
O7 0.014(5) 0.013(5) 0.024(6) 0.006(4) 0.001(4) -0.002(4)
O20 0.022(2) 0.022(2) 0.022(2) 0.0066(12) 0.0078(13) 0.0054(12)
O12 0.030(6) 0.021(6) 0.014(5) 0.012(4) 0.012(5) 0.013(5)
O13 0.019(6) 0.022(6) 0.017(5) 0.000(5) 0.002(5) 0.004(5)
O9 0.030(6) 0.036(7) 0.004(5) -0.002(5) -0.002(5) 0.006(5)
O10 0.020(2) 0.019(2) 0.019(2) 0.0058(12) 0.0067(12) 0.0055(12)
O15 0.037(7) 0.051(8) 0.034(7) 0.026(6) 0.028(6) 0.022(6)
N5 0.019(3) 0.019(3) 0.018(3) 0.0061(13) 0.0066(14) 0.0043(12)
O11 0.023(6) 0.019(6) 0.015(5) 0.011(4) 0.005(4) 0.009(5)
N8 0.023(3) 0.023(3) 0.024(3) 0.0063(13) 0.0086(14) 0.0062(13)
O14 0.036(3) 0.032(3) 0.030(3) 0.010(2) 0.012(2) 0.007(2)
N6 0.020(7) 0.024(7) 0.020(7) 0.011(6) 0.012(6) 0.004(6)
O16 0.022(6) 0.029(6) 0.010(5) -0.001(4) 0.006(4) 0.003(5)
N3 0.011(6) 0.014(6) 0.015(6) 0.009(5) 0.008(5) 0.008(5)
N2 0.015(6) 0.011(6) 0.020(6) 0.006(5) 0.005(5) 0.008(5)
O19 0.036(7) 0.014(6) 0.037(7) 0.001(5) -0.011(6) 0.003(5)
C00S 0.013(3) 0.013(3) 0.013(3) 0.0036(13) 0.0049(14) 0.0036(13)
C00T 0.013(3) 0.013(3) 0.013(3) 0.0040(13) 0.0049(14) 0.0032(13)
N7 0.011(6) 0.029(7) 0.014(6) 0.006(6) 0.006(5) 0.000(5)
O18 0.035(7) 0.011(6) 0.043(7) -0.011(5) 0.011(6) -0.005(5)
N4 0.016(6) 0.010(6) 0.016(6) 0.003(5) 0.008(5) 0.005(5)
N1 0.012(6) 0.014(6) 0.010(6) 0.004(5) 0.002(5) 0.007(5)
C14 0.016(3) 0.015(3) 0.016(3) 0.0048(13) 0.0055(14) 0.0042(13)
C10 0.015(3) 0.015(3) 0.015(3) 0.0042(13) 0.0056(14) 0.0039(13)
C010 0.013(7) 0.015(7) 0.022(8) 0.007(6) 0.012(6) 0.000(6)
C4 0.037(10) 0.027(9) 0.019(8) 0.010(7) 0.010(7) 0.026(8)
C15 0.023(8) 0.013(7) 0.021(8) 0.010(6) 0.008(7) 0.000(6)
C5 0.016(7) 0.013(7) 0.032(9) 0.011(6) 0.016(7) 0.009(6)
C3 0.007(7) 0.028(8) 0.018(7) 0.014(7) 0.003(6) 0.009(6)
C11 0.017(3) 0.017(3) 0.017(3) 0.0047(13) 0.0064(15) 0.0047(13)
C13 0.012(3) 0.012(3) 0.012(3) 0.0037(13) 0.0042(14) 0.0033(12)
O21 0.053(9) 0.025(8) 0.055(9) 0.007(7) 0.011(7) 0.002(6)
C2 0.014(7) 0.023(8) 0.044(10) 0.015(8) 0.020(7) 0.005(6)
C9 0.017(7) 0.012(7) 0.018(7) 0.004(6) 0.007(6) 0.006(6)
C12 0.020(8) 0.008(7) 0.014(7) 0.006(6) 0.008(6) -0.002(6)
C6 0.018(3) 0.018(3) 0.018(3) 0.0049(13) 0.0068(15) 0.0052(13)
C16 0.023(4) 0.023(4) 0.023(4) 0.0069(14) 0.0080(16) 0.0066(14)
C01D 0.015(8) 0.025(8) 0.015(7) 0.001(6) 0.003(6) 0.011(6)
C19 0.037(10) 0.034(10) 0.030(9) 0.012(8) 0.012(8) 0.023(8)
C1 0.021(3) 0.021(3) 0.021(3) 0.0061(14) 0.0073(15) 0.0057(13)
C8 0.011(7) 0.013(7) 0.017(7) 0.003(6) 0.003(6) -0.002(6)
C7 0.019(8) 0.014(7) 0.012(7) 0.000(6) 0.001(6) 0.003(6)
C17 0.11(2) 0.047(14) 0.040(13) 0.002(11) 0.015(14) 0.043(15)
C18 0.028(10) 0.029(10) 0.044(11) 0.008(9) 0.017(9) 0.001(8)

loop_
_atom_type_symbol
_atom_type_description
_atom_type_scat_dispersion_real
_atom_type_scat_dispersion_imag
_atom_type_scat_source
C C 0.0033 0.0016 'International Tables Vol C Tables 4.2.6.8 and 6.1.1.4'
H H 0.0000 0.0000 'International Tables Vol C Tables 4.2.6.8 and 6.1.1.4'
Dy Dy -0.1892 4.4098 'International Tables Vol C Tables 4.2.6.8 and 6.1.1.4'
N N 0.0061 0.0033 'International Tables Vol C Tables 4.2.6.8 and 6.1.1.4'
O O 0.0106 0.0060 'International Tables Vol C Tables 4.2.6.8 and 6.1.1.4'

loop_
_geom_angle_atom_site_label_1
_geom_angle_atom_site_label_2
_geom_angle_atom_site_label_3
_geom_angle
_geom_angle_site_symmetry_1
_geom_angle_site_symmetry_3
_geom_angle_publ_flag
Dy1 Dy2 Dy3 55.245(17) . . ?
O1 Dy2 Dy1 43.1(2) . . ?
O1 Dy2 Dy3 36.6(2) . . ?
O1 Dy2 O6 141.4(3) . . ?
O1 Dy2 O12 75.6(3) . . ?
O1 Dy2 O13 80.3(3) . . ?
O1 Dy2 N5 78.6(3) . . ?
O1 Dy2 N3 143.0(3) . . ?
O1 Dy2 N4 127.4(3) . . ?
O4 Dy2 Dy1 37.2(2) . . ?
O4 Dy2 Dy3 91.8(2) . . ?
O4 Dy2 O1 76.1(3) . . ?
O4 Dy2 O2 69.8(3) . . ?
O4 Dy2 O5 157.0(3) . . ?
O4 Dy2 O6 123.4(3) . . ?
O4 Dy2 O12 122.2(3) . . ?
O4 Dy2 O13 75.4(4) . . ?
O4 Dy2 N5 99.1(3) . . ?
O4 Dy2 N3 67.8(3) . . ?
O4 Dy2 N4 99.5(4) . . ?
O2 Dy2 Dy1 44.0(2) . . ?
O2 Dy2 Dy3 35.5(2) . . ?
O2 Dy2 O1 59.2(3) . . ?
O2 Dy2 O6 154.1(3) . . ?
O2 Dy2 O12 129.4(3) . . ?
O2 Dy2 O13 131.2(3) . . ?
O2 Dy2 N5 137.7(3) . . ?
O2 Dy2 N3 112.8(3) . . ?
O2 Dy2 N4 70.0(3) . . ?
O5 Dy2 Dy1 125.2(3) . . ?
O5 Dy2 Dy3 70.4(3) . . ?
O5 Dy2 O1 95.8(3) . . ?
O5 Dy2 O2 87.6(3) . . ?
O5 Dy2 O6 76.1(4) . . ?
O5 Dy2 O12 74.9(3) . . ?
O5 Dy2 O13 125.0(4) . . ?
O5 Dy2 N5 100.3(3) . . ?
O5 Dy2 N3 120.7(4) . . ?
O5 Dy2 N4 68.1(3) . . ?
O6 Dy2 Dy1 158.4(2) . . ?
O6 Dy2 Dy3 144.7(2) . . ?
O6 Dy2 O12 65.8(3) . . ?
O6 Dy2 O13 74.5(4) . . ?
O6 Dy2 N5 66.2(4) . . ?
O6 Dy2 N3 61.8(3) . . ?
O6 Dy2 N4 85.1(4) . . ?
O12 Dy2 Dy1 112.9(2) . . ?
O12 Dy2 Dy3 94.3(2) . . ?
O12 Dy2 N5 26.1(4) . . ?
O12 Dy2 N3 116.9(3) . . ?
O12 Dy2 N4 137.4(4) . . ?
O13 Dy2 Dy1 88.1(3) . . ?
O13 Dy2 Dy3 116.4(2) . . ?
O13 Dy2 O12 50.8(4) . . ?
O13 Dy2 N5 24.8(4) . . ?
O13 Dy2 N3 82.9(4) . . ?
O13 Dy2 N4 150.5(4) . . ?
N5 Dy2 Dy1 102.7(3) . . ?
N5 Dy2 Dy3 108.7(2) . . ?
N3 Dy2 Dy1 103.9(2) . . ?
N3 Dy2 Dy3 148.3(2) . . ?
N3 Dy2 N5 98.7(4) . . ?
N4 Dy2 Dy1 105.4(3) . . ?
N4 Dy2 Dy3 92.6(3) . . ?
N4 Dy2 N5 151.1(4) . . ?
N4 Dy2 N3 68.6(4) . . ?
Dy3 Dy1 Dy2 68.739(19) . . ?
O1 Dy1 Dy2 44.1(2) . . ?
O1 Dy1 Dy3 45.1(2) . . ?
O1 Dy1 O2 59.7(3) . . ?
O1 Dy1 O17 157.6(4) . . ?
O1 Dy1 O20 86.0(3) . . ?
O1 Dy1 N8 99.0(3) . . ?
O1 Dy1 N6 166.2(3) . . ?
O1 Dy1 O16 145.1(3) . . ?
O1 Dy1 O19 110.7(4) . . ?
O3 Dy1 Dy2 107.7(2) . . ?
O3 Dy1 Dy3 39.1(2) . . ?
O3 Dy1 O1 74.4(3) . . ?
O3 Dy1 O4 145.7(3) . . ?
O3 Dy1 O2 77.4(3) . . ?
O3 Dy1 O17 127.9(4) . . ?
O3 Dy1 O20 115.4(3) . . ?
O3 Dy1 N8 97.5(4) . . ?
O3 Dy1 N6 106.9(3) . . ?
O3 Dy1 O16 85.7(3) . . ?
O3 Dy1 O19 78.1(4) . . ?
O4 Dy1 Dy2 38.7(3) . . ?
O4 Dy1 Dy3 106.6(3) . . ?
O4 Dy1 O1 78.4(3) . . ?
O4 Dy1 O2 70.9(3) . . ?
O4 Dy1 O17 81.6(4) . . ?
O4 Dy1 O20 82.7(4) . . ?
O4 Dy1 N8 107.1(4) . . ?
O4 Dy1 N6 94.7(4) . . ?
O4 Dy1 O16 106.0(4) . . ?
O4 Dy1 O19 131.9(4) . . ?
O2 Dy1 Dy2 44.0(2) . . ?
O2 Dy1 Dy3 44.0(2) . . ?
O2 Dy1 O17 122.3(4) . . ?
O2 Dy1 N8 158.7(3) . . ?
O2 Dy1 N6 106.8(3) . . ?
O2 Dy1 O19 155.4(4) . . ?
O17 Dy1 Dy2 119.2(3) . . ?
O17 Dy1 Dy3 154.0(3) . . ?
O17 Dy1 N8 77.2(4) . . ?
O17 Dy1 N6 25.9(3) . . ?
O17 Dy1 O19 75.8(5) . . ?
O20 Dy1 Dy2 97.0(3) . . ?
O20 Dy1 Dy3 123.6(3) . . ?
O20 Dy1 O2 139.7(3) . . ?
O20 Dy1 O17 81.5(4) . . ?
O20 Dy1 N8 25.9(4) . . ?
O20 Dy1 N6 105.2(4) . . ?
O20 Dy1 O16 128.8(4) . . ?
O20 Dy1 O19 52.6(4) . . ?
N8 Dy1 Dy2 121.6(3) . . ?
N8 Dy1 Dy3 121.6(3) . . ?
N8 Dy1 N6 94.4(4) . . ?
N6 Dy1 Dy2 124.8(3) . . ?
N6 Dy1 Dy3 128.2(3) . . ?
O16 Dy1 Dy2 121.5(3) . . ?
O16 Dy1 Dy3 102.5(3) . . ?
O16 Dy1 O2 88.4(3) . . ?
O16 Dy1 O17 51.6(4) . . ?
O16 Dy1 N8 112.0(4) . . ?
O16 Dy1 N6 25.7(4) . . ?
O16 Dy1 O19 92.3(4) . . ?
O19 Dy1 Dy2 145.8(3) . . ?
O19 Dy1 Dy3 112.3(3) . . ?
O19 Dy1 N8 26.7(4) . . ?
O19 Dy1 N6 82.8(4) . . ?
Dy1 Dy3 Dy2 56.015(17) . . ?
O1 Dy3 Dy2 36.4(2) . . ?
O1 Dy3 Dy1 43.7(2) . . ?
O1 Dy3 O10 134.9(3) . . ?
O1 Dy3 O11 129.2(3) . . ?
O1 Dy3 N2 112.5(3) . . ?
O1 Dy3 N7 139.1(3) . . ?
O1 Dy3 N1 69.6(3) . . ?
O3 Dy3 Dy2 93.3(2) . . ?
O3 Dy3 Dy1 37.5(2) . . ?
O3 Dy3 O1 71.8(3) . . ?
O3 Dy3 O2 76.5(3) . . ?
O3 Dy3 O8 156.9(3) . . ?
O3 Dy3 O7 123.3(3) . . ?
O3 Dy3 O10 76.3(3) . . ?
O3 Dy3 O11 122.2(3) . . ?
O3 Dy3 N2 67.8(3) . . ?
O3 Dy3 N7 99.4(3) . . ?
O3 Dy3 N1 100.6(3) . . ?
O2 Dy3 Dy2 35.9(2) . . ?
O2 Dy3 Dy1 44.6(2) . . ?
O2 Dy3 O1 59.2(3) . . ?
O2 Dy3 O7 142.5(3) . . ?
O2 Dy3 O10 83.1(3) . . ?
O2 Dy3 O11 76.2(3) . . ?
O2 Dy3 N2 143.8(3) . . ?
O2 Dy3 N7 79.9(3) . . ?
O2 Dy3 N1 127.1(3) . . ?
O8 Dy3 Dy2 68.4(2) . . ?
O8 Dy3 Dy1 123.4(2) . . ?
O8 Dy3 O1 85.2(3) . . ?
O8 Dy3 O2 94.3(3) . . ?
O8 Dy3 O7 76.6(3) . . ?
O8 Dy3 O10 124.2(3) . . ?
O8 Dy3 O11 74.5(3) . . ?
O8 Dy3 N2 121.1(4) . . ?
O8 Dy3 N7 99.8(3) . . ?
O8 Dy3 N1 67.8(4) . . ?
O7 Dy3 Dy2 143.2(2) . . ?
O7 Dy3 Dy1 159.9(2) . . ?
O7 Dy3 O1 151.9(3) . . ?
O7 Dy3 O10 73.2(4) . . ?
O7 Dy3 O11 66.3(3) . . ?
O7 Dy3 N2 61.9(3) . . ?
O7 Dy3 N7 66.3(3) . . ?
O7 Dy3 N1 83.6(4) . . ?
O10 Dy3 Dy2 117.9(2) . . ?
O10 Dy3 Dy1 92.5(2) . . ?
O10 Dy3 O11 50.7(3) . . ?
O10 Dy3 N2 82.7(3) . . ?
O10 Dy3 N7 24.7(3) . . ?
O10 Dy3 N1 148.7(3) . . ?
O11 Dy3 Dy2 93.0(2) . . ?
O11 Dy3 Dy1 115.5(2) . . ?
O11 Dy3 N2 117.9(3) . . ?
O11 Dy3 N7 26.0(3) . . ?
O11 Dy3 N1 136.2(4) . . ?
N2 Dy3 Dy2 148.8(3) . . ?
N2 Dy3 Dy1 103.1(3) . . ?
N2 Dy3 N7 99.5(4) . . ?
N7 Dy3 Dy2 108.2(3) . . ?
N7 Dy3 Dy1 106.1(2) . . ?
N1 Dy3 Dy2 93.3(2) . . ?
N1 Dy3 Dy1 103.8(3) . . ?
N1 Dy3 N2 67.7(4) . . ?
N1 Dy3 N7 149.6(3) . . ?
Dy2 O1 Dy3 107.0(3) . . ?
Dy1 O1 Dy2 92.8(3) . . ?
Dy1 O1 Dy3 91.3(3) . . ?
C00S O1 Dy2 129.8(8) . . ?
C00S O1 Dy1 115.5(8) . . ?
C00S O1 Dy3 112.5(8) . . ?
Dy1 O3 Dy3 103.4(4) . . ?
C13 O3 Dy1 136.3(8) . . ?
C13 O3 Dy3 119.8(7) . . ?
Dy1 O4 Dy2 104.1(4) . . ?
C1 O4 Dy2 120.6(9) . . ?
C1 O4 Dy1 133.7(9) . . ?
Dy2 O2 Dy1 92.0(3) . . ?
Dy3 O2 Dy2 108.7(3) . . ?
Dy3 O2 Dy1 91.4(3) . . ?
C10 O2 Dy2 112.6(8) . . ?
C10 O2 Dy1 116.0(8) . . ?
C10 O2 Dy3 128.5(8) . . ?
Dy3 O8 H8 126.7(18) . . ?
C00T O8 Dy3 123.9(7) . . ?
C00T O8 H8 109.4(18) . . ?
C8 O5 Dy2 125.1(8) . . ?
Dy2 O6 H6 124.7(19) . . ?
C4 O6 Dy2 125.6(9) . . ?
C4 O6 H6 109.5(19) . . ?
N6 O17 Dy1 95.1(8) . . ?
Dy3 O7 H7 122.5(19) . . ?
C16 O7 Dy3 127.4(8) . . ?
C16 O7 H7 110(2) . . ?
N8 O20 Dy1 97.2(8) . . ?
N5 O12 Dy2 93.8(8) . . ?
N5 O13 Dy2 97.5(8) . . ?
N7 O10 Dy3 96.1(8) . . ?
O12 N5 Dy2 60.1(7) . . ?
O13 N5 Dy2 57.7(7) . . ?
O13 N5 O12 117.3(12) . . ?
O14 N5 Dy2 175.5(10) . . ?
O14 N5 O12 119.2(12) . . ?
O14 N5 O13 123.4(13) . . ?
N7 O11 Dy3 93.1(8) . . ?
O20 N8 Dy1 56.9(7) . . ?
O20 N8 O19 116.9(13) . . ?
O19 N8 Dy1 60.0(7) . . ?
O18 N8 Dy1 178.2(12) . . ?
O18 N8 O20 121.5(14) . . ?
O18 N8 O19 121.6(14) . . ?
O17 N6 Dy1 59.1(7) . . ?
O15 N6 Dy1 176.3(11) . . ?
O15 N6 O17 122.4(13) . . ?
O15 N6 O16 121.8(13) . . ?
O16 N6 Dy1 56.8(7) . . ?
O16 N6 O17 115.8(12) . . ?
N6 O16 Dy1 97.4(8) . . ?
C5 N3 Dy2 111.3(8) . . ?
C3 N3 Dy2 107.0(8) . . ?
C3 N3 C5 110.8(11) . . ?
C3 N3 C2 108.4(12) . . ?
C2 N3 Dy2 108.5(8) . . ?
C2 N3 C5 110.7(11) . . ?
C14 N2 Dy3 107.8(8) . . ?
C14 N2 C15 108.3(11) . . ?
C15 N2 Dy3 106.7(8) . . ?
C12 N2 Dy3 111.5(8) . . ?
C12 N2 C14 109.8(11) . . ?
C12 N2 C15 112.6(11) . . ?
N8 O19 Dy1 93.4(8) . . ?
O1 C00S H00A 109.5 . . ?
O1 C00S H00B 109.5 . . ?
O1 C00S C01D 110.7(12) . . ?
H00A C00S H00B 108.1 . . ?
C01D C00S H00A 109.5 . . ?
C01D C00S H00B 109.5 . . ?
O8 C00T H00C 109.5 . . ?
O8 C00T H00D 109.5 . . ?
O8 C00T C010 110.9(11) . . ?
H00C C00T H00D 108.0 . . ?
C010 C00T H00C 109.5 . . ?
C010 C00T H00D 109.5 . . ?
O9 N7 Dy3 173.7(9) . . ?
O9 N7 O11 119.0(13) . . ?
O10 N7 Dy3 59.1(7) . . ?
O10 N7 O9 121.1(13) . . ?
O10 N7 O11 119.9(12) . . ?
O11 N7 Dy3 60.9(7) . . ?
C9 N4 Dy2 109.6(8) . . ?
C9 N4 C6 109.1(11) . . ?
C9 N4 C7 109.4(11) . . ?
C6 N4 Dy2 112.3(8) . . ?
C6 N4 C7 111.1(11) . . ?
C7 N4 Dy2 105.3(8) . . ?
C010 N1 Dy3 105.6(8) . . ?
C010 N1 C11 111.4(11) . . ?
C010 N1 C01D 109.4(11) . . ?
C11 N1 Dy3 113.2(8) . . ?
C11 N1 C01D 107.8(11) . . ?
C01D N1 Dy3 109.3(8) . . ?
N2 C14 H14A 109.5 . . ?
N2 C14 H14B 109.5 . . ?
H14A C14 H14B 108.1 . . ?
C13 C14 N2 110.9(11) . . ?
C13 C14 H14A 109.5 . . ?
C13 C14 H14B 109.5 . . ?
O2 C10 H10A 109.6 . . ?
O2 C10 H10B 109.6 . . ?
O2 C10 C9 110.2(11) . . ?
H10A C10 H10B 108.1 . . ?
C9 C10 H10A 109.6 . . ?
C9 C10 H10B 109.6 . . ?
C00T C010 H01A 109.3 . . ?
C00T C010 H01B 109.3 . . ?
N1 C010 C00T 111.4(11) . . ?
N1 C010 H01A 109.3 . . ?
N1 C010 H01B 109.3 . . ?
H01A C010 H01B 108.0 . . ?
O6 C4 H4A 110.1 . . ?
O6 C4 H4B 110.1 . . ?
O6 C4 C3 107.8(12) . . ?
H4A C4 H4B 108.5 . . ?
C3 C4 H4A 110.1 . . ?
C3 C4 H4B 110.1 . . ?
N2 C15 H15A 109.9 . . ?
N2 C15 H15B 109.9 . . ?
N2 C15 C16 108.9(11) . . ?
H15A C15 H15B 108.3 . . ?
C16 C15 H15A 109.9 . . ?
C16 C15 H15B 109.9 . . ?
N3 C5 H5A 109.6 . . ?
N3 C5 H5B 109.6 . . ?
N3 C5 C6 110.4(11) . . ?
H5A C5 H5B 108.1 . . ?
C6 C5 H5A 109.6 . . ?
C6 C5 H5B 109.6 . . ?
N3 C3 C4 111.2(11) . . ?
N3 C3 H3A 109.4 . . ?
N3 C3 H3B 109.4 . . ?
C4 C3 H3A 109.4 . . ?
C4 C3 H3B 109.4 . . ?
H3A C3 H3B 108.0 . . ?
N1 C11 H11A 108.9 . . ?
N1 C11 H11B 108.9 . . ?
N1 C11 C12 113.4(12) . . ?
H11A C11 H11B 107.7 . . ?
C12 C11 H11A 108.9 . . ?
C12 C11 H11B 108.9 . . ?
O3 C13 C14 108.2(11) . . ?
O3 C13 H13A 110.1 . . ?
O3 C13 H13B 110.1 . . ?
C14 C13 H13A 110.1 . . ?
C14 C13 H13B 110.1 . . ?
H13A C13 H13B 108.4 . . ?
N3 C2 H2A 109.5 . . ?
N3 C2 H2B 109.5 . . ?
N3 C2 C1 110.7(12) . . ?
H2A C2 H2B 108.1 . . ?
C1 C2 H2A 109.5 . . ?
C1 C2 H2B 109.5 . . ?
N4 C9 C10 111.1(11) . . ?
N4 C9 H9A 109.4 . . ?
N4 C9 H9B 109.4 . . ?
C10 C9 H9A 109.4 . . ?
C10 C9 H9B 109.4 . . ?
H9A C9 H9B 108.0 . . ?
N2 C12 C11 112.5(12) . . ?
N2 C12 H12A 109.1 . . ?
N2 C12 H12B 109.1 . . ?
C11 C12 H12A 109.1 . . ?
C11 C12 H12B 109.1 . . ?
H12A C12 H12B 107.8 . . ?
N4 C6 C5 113.8(12) . . ?
N4 C6 H6A 108.8 . . ?
N4 C6 H6B 108.8 . . ?
C5 C6 H6A 108.8 . . ?
C5 C6 H6B 108.8 . . ?
H6A C6 H6B 107.7 . . ?
O7 C16 C15 108.4(12) . . ?
O7 C16 H16A 110.0 . . ?
O7 C16 H16B 110.0 . . ?
C15 C16 H16A 110.0 . . ?
C15 C16 H16B 110.0 . . ?
H16A C16 H16B 108.4 . . ?
C00S C01D N1 110.6(12) . . ?
C00S C01D H01C 109.5 . . ?
C00S C01D H01D 109.5 . . ?
N1 C01D H01C 109.5 . . ?
N1 C01D H01D 109.5 . . ?
H01C C01D H01D 108.1 . . ?
H19A C19 H19B 109.5 . . ?
H19A C19 H19C 109.5 . . ?
H19B C19 H19C 109.5 . . ?
C18 C19 H19A 109.5 . . ?
C18 C19 H19B 109.5 . . ?
C18 C19 H19C 109.5 . . ?
O4 C1 C2 108.3(12) . . ?
O4 C1 H1A 110.0 . . ?
O4 C1 H1B 110.0 . . ?
C2 C1 H1A 110.0 . . ?
C2 C1 H1B 110.0 . . ?
H1A C1 H1B 108.4 . . ?
O5 C8 H8A 109.6 . . ?
O5 C8 H8B 109.6 . . ?
O5 C8 C7 110.4(11) . . ?
H8A C8 H8B 108.1 . . ?
C7 C8 H8A 109.6 . . ?
C7 C8 H8B 109.6 . . ?
N4 C7 C8 110.1(12) . . ?
N4 C7 H7A 109.6 . . ?
N4 C7 H7B 109.6 . . ?
C8 C7 H7A 109.6 . . ?
C8 C7 H7B 109.6 . . ?
H7A C7 H7B 108.1 . . ?
H17A C17 H17B 109.5 . . ?
H17A C17 H17C 109.5 . . ?
H17B C17 H17C 109.5 . . ?
C18 C17 H17A 109.5 . . ?
C18 C17 H17B 109.5 . . ?
C18 C17 H17C 109.5 . . ?
O21 C18 C19 122.3(18) . . ?
O21 C18 C17 120.6(19) . . ?
C17 C18 C19 117.1(17) . . ?

loop_
_geom_bond_atom_site_label_1
_geom_bond_atom_site_label_2
_geom_bond_distance
_geom_bond_site_symmetry_2
_geom_bond_publ_flag
Dy2 Dy1 3.5244(9) . ?
Dy2 Dy3 3.9611(9) . ?
Dy2 O1 2.455(9) . ?
Dy2 O4 2.272(10) . ?
Dy2 O2 2.449(9) . ?
Dy2 O5 2.282(9) . ?
Dy2 O6 2.467(10) . ?
Dy2 O12 2.541(10) . ?
Dy2 O13 2.492(10) . ?
Dy2 N5 2.924(12) . ?
Dy2 N3 2.656(11) . ?
Dy2 N4 2.579(11) . ?
Dy1 Dy3 3.4921(9) . ?
Dy1 O1 2.411(10) . ?
Dy1 O3 2.184(9) . ?
Dy1 O4 2.196(9) . ?
Dy1 O2 2.452(10) . ?
Dy1 O17 2.478(11) . ?
Dy1 O20 2.422(11) . ?
Dy1 N8 2.868(14) . ?
Dy1 N6 2.879(12) . ?
Dy1 O16 2.430(10) . ?
Dy1 O19 2.487(11) . ?
Dy3 O1 2.472(9) . ?
Dy3 O3 2.265(9) . ?
Dy3 O2 2.427(9) . ?
Dy3 O8 2.285(9) . ?
Dy3 O7 2.435(10) . ?
Dy3 O10 2.525(10) . ?
Dy3 O11 2.559(10) . ?
Dy3 N2 2.681(11) . ?
Dy3 N7 2.924(12) . ?
Dy3 N1 2.571(11) . ?
O1 C00S 1.419(16) . ?
O3 C13 1.442(16) . ?
O4 C1 1.396(18) . ?
O2 C10 1.430(16) . ?
O8 H8 0.852(10) . ?
O8 C00T 1.428(16) . ?
O5 C8 1.405(17) . ?
O6 H6 0.851(10) . ?
O6 C4 1.428(17) . ?
O17 N6 1.262(16) . ?
O7 H7 0.853(10) . ?
O7 C16 1.439(17) . ?
O20 N8 1.261(17) . ?
O12 N5 1.289(17) . ?
O13 N5 1.239(17) . ?
O9 N7 1.247(15) . ?
O10 N7 1.229(17) . ?
O15 N6 1.226(16) . ?
N5 O14 1.228(17) . ?
O11 N7 1.284(16) . ?
N8 O19 1.290(17) . ?
N8 O18 1.222(17) . ?
N6 O16 1.260(17) . ?
N3 C5 1.482(18) . ?
N3 C3 1.459(17) . ?
N3 C2 1.479(18) . ?
N2 C14 1.503(19) . ?
N2 C15 1.511(18) . ?
N2 C12 1.479(18) . ?
C00S H00A 0.9700 . ?
C00S H00B 0.9700 . ?
C00S C01D 1.50(2) . ?
C00T H00C 0.9700 . ?
C00T H00D 0.9700 . ?
C00T C010 1.530(19) . ?
N4 C9 1.482(18) . ?
N4 C6 1.484(18) . ?
N4 C7 1.494(19) . ?
N1 C010 1.465(18) . ?
N1 C11 1.487(18) . ?
N1 C01D 1.505(18) . ?
C14 H14A 0.9700 . ?
C14 H14B 0.9700 . ?
C14 C13 1.498(19) . ?
C10 H10A 0.9700 . ?
C10 H10B 0.9700 . ?
C10 C9 1.53(2) . ?
C010 H01A 0.9700 . ?
C010 H01B 0.9700 . ?
C4 H4A 0.9700 . ?
C4 H4B 0.9700 . ?
C4 C3 1.54(2) . ?
C15 H15A 0.9700 . ?
C15 H15B 0.9700 . ?
C15 C16 1.53(2) . ?
C5 H5A 0.9700 . ?
C5 H5B 0.9700 . ?
C5 C6 1.53(2) . ?
C3 H3A 0.9700 . ?
C3 H3B 0.9700 . ?
C11 H11A 0.9700 . ?
C11 H11B 0.9700 . ?
C11 C12 1.49(2) . ?
C13 H13A 0.9700 . ?
C13 H13B 0.9700 . ?
O21 C18 1.21(2) . ?
C2 H2A 0.9700 . ?
C2 H2B 0.9700 . ?
C2 C1 1.54(2) . ?
C9 H9A 0.9700 . ?
C9 H9B 0.9700 . ?
C12 H12A 0.9700 . ?
C12 H12B 0.9700 . ?
C6 H6A 0.9700 . ?
C6 H6B 0.9700 . ?
C16 H16A 0.9700 . ?
C16 H16B 0.9700 . ?
C01D H01C 0.9700 . ?
C01D H01D 0.9700 . ?
C19 H19A 0.9600 . ?
C19 H19B 0.9600 . ?
C19 H19C 0.9600 . ?
C19 C18 1.50(3) . ?
C1 H1A 0.9700 . ?
C1 H1B 0.9700 . ?
C8 H8A 0.9700 . ?
C8 H8B 0.9700 . ?
C8 C7 1.52(2) . ?
C7 H7A 0.9700 . ?
C7 H7B 0.9700 . ?
C17 H17A 0.9600 . ?
C17 H17B 0.9600 . ?
C17 H17C 0.9600 . ?
C17 C18 1.48(3) . ?

loop_
_geom_torsion_atom_site_label_1
_geom_torsion_atom_site_label_2
_geom_torsion_atom_site_label_3
_geom_torsion_atom_site_label_4
_geom_torsion
_geom_torsion_site_symmetry_1
_geom_torsion_site_symmetry_2
_geom_torsion_site_symmetry_3
_geom_torsion_site_symmetry_4
_geom_torsion_publ_flag
Dy2 O1 C00S C01D -89.2(13) . . . . ?
Dy2 O4 C1 C2 53.0(14) . . . . ?
Dy2 O2 C10 C9 50.1(12) . . . . ?
Dy2 O5 C8 C7 15.1(16) . . . . ?
Dy2 O6 C4 C3 -6.9(16) . . . . ?
Dy2 O12 N5 O13 7.7(12) . . . . ?
Dy2 O12 N5 O14 -174.9(12) . . . . ?
Dy2 O13 N5 O12 -7.9(13) . . . . ?
Dy2 O13 N5 O14 174.8(12) . . . . ?
Dy2 N3 C5 C6 42.0(13) . . . . ?
Dy2 N3 C3 C4 55.8(13) . . . . ?
Dy2 N3 C2 C1 30.0(15) . . . . ?
Dy2 N4 C9 C10 36.1(13) . . . . ?
Dy2 N4 C6 C5 41.1(14) . . . . ?
Dy2 N4 C7 C8 49.1(12) . . . . ?
Dy1 O1 C00S C01D 152.9(9) . . . . ?
Dy1 O3 C13 C14 -134.6(10) . . . . ?
Dy1 O4 C1 C2 -143.4(10) . . . . ?
Dy1 O2 C10 C9 154.2(8) . . . . ?
Dy1 O17 N6 O15 176.0(13) . . . . ?
Dy1 O17 N6 O16 -2.7(13) . . . . ?
Dy1 O20 N8 O19 0.7(14) . . . . ?
Dy1 O20 N8 O18 -178.8(13) . . . . ?
Dy3 O1 C00S C01D 49.9(13) . . . . ?
Dy3 O3 C13 C14 55.2(12) . . . . ?
Dy3 O2 C10 C9 -90.7(12) . . . . ?
Dy3 O8 C00T C010 3.5(15) . . . . ?
Dy3 O7 C16 C15 -1.3(17) . . . . ?
Dy3 O10 N7 O9 172.6(11) . . . . ?
Dy3 O10 N7 O11 -5.6(13) . . . . ?
Dy3 O11 N7 O9 -172.8(11) . . . . ?
Dy3 O11 N7 O10 5.5(13) . . . . ?
Dy3 N2 C14 C13 30.3(13) . . . . ?
Dy3 N2 C15 C16 56.1(13) . . . . ?
Dy3 N2 C12 C11 37.3(13) . . . . ?
Dy3 N1 C010 C00T 49.0(12) . . . . ?
Dy3 N1 C11 C12 42.9(14) . . . . ?
Dy3 N1 C01D C00S 38.0(13) . . . . ?
O1 C00S C01D N1 -60.0(15) . . . . ?
O2 C10 C9 N4 -58.8(15) . . . . ?
O8 C00T C010 N1 -37.8(16) . . . . ?
O5 C8 C7 N4 -44.6(15) . . . . ?
O6 C4 C3 N3 -34.8(16) . . . . ?
O17 N6 O16 Dy1 2.7(14) . . . . ?
O20 N8 O19 Dy1 -0.6(14) . . . . ?
O15 N6 O16 Dy1 -175.9(12) . . . . ?
N3 C5 C6 N4 -57.2(16) . . . . ?
N3 C2 C1 O4 -52.3(17) . . . . ?
N2 C14 C13 O3 -53.6(14) . . . . ?
N2 C15 C16 O7 -38.3(16) . . . . ?
O18 N8 O19 Dy1 178.8(13) . . . . ?
N1 C11 C12 N2 -54.8(16) . . . . ?
C14 N2 C15 C16 171.9(12) . . . . ?
C14 N2 C12 C11 -82.1(14) . . . . ?
C010 N1 C11 C12 -76.0(15) . . . . ?
C010 N1 C01D C00S 153.1(12) . . . . ?
C15 N2 C14 C13 -84.8(14) . . . . ?
C15 N2 C12 C11 157.2(12) . . . . ?
C5 N3 C3 C4 -65.7(15) . . . . ?
C5 N3 C2 C1 152.4(12) . . . . ?
C3 N3 C5 C6 160.9(11) . . . . ?
C3 N3 C2 C1 -85.9(15) . . . . ?
C11 N1 C010 C00T 172.3(11) . . . . ?
C11 N1 C01D C00S -85.5(14) . . . . ?
C2 N3 C5 C6 -78.8(14) . . . . ?
C2 N3 C3 C4 172.7(12) . . . . ?
C9 N4 C6 C5 162.8(12) . . . . ?
C9 N4 C7 C8 -68.6(14) . . . . ?
C12 N2 C14 C13 152.0(11) . . . . ?
C12 N2 C15 C16 -66.6(15) . . . . ?
C6 N4 C9 C10 -87.2(14) . . . . ?
C6 N4 C7 C8 171.0(11) . . . . ?
C01D N1 C010 C00T -68.6(14) . . . . ?
C01D N1 C11 C12 164.0(12) . . . . ?
C7 N4 C9 C10 151.1(11) . . . . ?
C7 N4 C6 C5 -76.6(15) . . . . ?
